data_4118845
loop_
_publ_author_name
'Evan R. King'
'Graham T. Sazama'
'Theodore A. Betley'

_publ_contact_author_address
;Department of Chemistry and Chemical Biology
Harvard University
Mallinckrodt 306E
12 Oxford Street
Cambridge, MA 02139
;
_publ_contact_author_email betley@chemistry.harvard.edu
_publ_contact_author_name 'Professor Theodore A. Betley'
_publ_contact_author_phone 617-496-9944
_publ_section_title
;
 Co(III) Imidos Exhibiting Spin Crossover and C-H Bond Activation
;
_journal_name_full 'Journal of the American Chemical Society'
_journal_page_first 17858
_journal_page_last 17861
_journal_paper_doi 10.1021/ja307699u
_journal_volume 134
_journal_year 2012
_chemical_formula_moiety '2(C75 H60 Co N3), 3(C4 H10 O)'
_chemical_formula_sum 'C81 H75 Co N3 O1.5'
_chemical_formula_weight 1173.37
_chemical_name_common ArDpmeCo(NH(C6H2-2,4-Me2)-6-CH2)
_chemical_name_systematic
; 
5-mesityl-1,9-bis(2,4,6-triphenylphenyl)dipyrrinato
-5,7-dimethyl-2-cobalt(III)-metallacycloindoline 
;
_space_group_IT_number 2
_symmetry_cell_setting triclinic
_symmetry_space_group_name_Hall '-P 1'
_symmetry_space_group_name_H-M 'P -1'
_atom_sites_solution_hydrogens geom
_atom_sites_solution_primary direct
_atom_sites_solution_secondary difmap
_audit_creation_method SHELXL-97
_cell_angle_alpha 70.312(2)
_cell_angle_beta 70.894(2)
_cell_angle_gamma 78.788(2)
_cell_formula_units_Z 2
_cell_length_a 11.7041(13)
_cell_length_b 16.763(2)
_cell_length_c 17.822(2)
_cell_measurement_reflns_used 12043
_cell_measurement_temperature 100(2)
_cell_measurement_theta_max 14.8607
_cell_measurement_theta_min 2.1617
_cell_volume 3096.9(6)
_computing_cell_refinement 'SAINT 7.46A (Bruker-AXS, 2009)'
_computing_data_collection 'APEX2 v2009.3.0 (Bruker-AXS, 2009)'
_computing_data_reduction 'SAINT 7.46A (Bruker-AXS, 2009)'
_computing_molecular_graphics 'Bruker SHELXTL'
_computing_publication_material 'Bruker SHELXTL'
_computing_structure_refinement 'SHELXL-97 (Sheldrick, 1997)'
_computing_structure_solution 'SHELXS-97 (Sheldrick, 1990)'
_diffrn_ambient_temperature 100(2)
_diffrn_measured_fraction_theta_full 0.958
_diffrn_measured_fraction_theta_max 0.958
_diffrn_measurement_device 'three-circle goniometer with fixed chi'
_diffrn_measurement_device_type 'Bruker D8 goniometer with CCD area detector'
_diffrn_measurement_method 'omega and phi scans'
_diffrn_radiation_monochromator 'diamond 1 1 1'
_diffrn_radiation_source 'fine-focus sealed tube'
_diffrn_radiation_type synchrotron
_diffrn_radiation_wavelength 0.41328
_diffrn_reflns_av_R_equivalents 0.0870
_diffrn_reflns_av_sigmaI/netI 0.0736
_diffrn_reflns_limit_h_max 14
_diffrn_reflns_limit_h_min -12
_diffrn_reflns_limit_k_max 20
_diffrn_reflns_limit_k_min -20
_diffrn_reflns_limit_l_max 21
_diffrn_reflns_limit_l_min -18
_diffrn_reflns_number 58807
_diffrn_reflns_theta_full 14.60
_diffrn_reflns_theta_max 14.60
_diffrn_reflns_theta_min 0.88
_exptl_absorpt_coefficient_mu 0.180
_exptl_absorpt_correction_T_max 0.9964
_exptl_absorpt_correction_T_min 0.9964
_exptl_absorpt_correction_type multi-scan
_exptl_absorpt_process_details 'SADABS (Bruker AXS, 2009)'
_exptl_crystal_colour purple
_exptl_crystal_density_diffrn 1.258
_exptl_crystal_description prism
_exptl_crystal_F_000 1242
_exptl_crystal_size_max 0.02
_exptl_crystal_size_mid 0.02
_exptl_crystal_size_min 0.02
_refine_diff_density_max 0.907
_refine_diff_density_min -0.922
_refine_diff_density_rms 0.081
_refine_ls_extinction_method none
_refine_ls_goodness_of_fit_ref 1.042
_refine_ls_hydrogen_treatment mixed
_refine_ls_matrix_type full
_refine_ls_number_parameters 814
_refine_ls_number_reflns 11272
_refine_ls_number_restraints 88
_refine_ls_restrained_S_all 1.043
_refine_ls_R_factor_all 0.1095
_refine_ls_R_factor_gt 0.0658
_refine_ls_shift/su_max 0.000
_refine_ls_shift/su_mean 0.000
_refine_ls_structure_factor_coef Fsqd
_refine_ls_weighting_details 'calc w=1/[\s^2^(Fo^2^)+(0.0955P)^2^+3.4069P] where P=(Fo^2^+2Fc^2^)/3'
_refine_ls_weighting_scheme calc
_refine_ls_wR_factor_gt 0.1645
_refine_ls_wR_factor_ref 0.1928
_reflns_number_gt 7462
_reflns_number_total 11272
_reflns_threshold_expression >2sigma(I)
_cod_data_source_file ja307699u_si_002_5.cif
_cod_data_source_block ArDpmeCoNMes
_cod_original_formula_sum 'C81 H75 Co N3 O1.50'
_cod_database_code 4118845

loop_
_symmetry_equiv_pos_as_xyz
'x, y, z'
'-x, -y, -z'

loop_
_atom_site_label
_atom_site_type_symbol
_atom_site_fract_x
_atom_site_fract_y
_atom_site_fract_z
_atom_site_U_iso_or_equiv
_atom_site_adp_type
_atom_site_occupancy
_atom_site_symmetry_multiplicity
_atom_site_calc_flag
_atom_site_refinement_flags
_atom_site_disorder_assembly
_atom_site_disorder_group
Co1 Co 1.00217(5) 0.25644(3) 0.30506(3) 0.02825(17) Uani 1 1 d . . .
N1 N 0.8839(3) 0.18229(17) 0.32136(17) 0.0250(7) Uani 1 1 d . . .
N2 N 0.9415(3) 0.26642(17) 0.42015(17) 0.0231(6) Uani 1 1 d . . .
N3 N 1.0732(3) 0.3561(2) 0.24260(19) 0.0327(7) Uani 1 1 d D . .
H3 H 1.059(4) 0.4068(16) 0.250(2) 0.039 Uiso 1 1 d D . .
C1 C 0.8626(3) 0.1525(2) 0.2656(2) 0.0281(8) Uani 1 1 d . . .
C2 C 0.7692(3) 0.0990(2) 0.3042(2) 0.0321(9) Uani 1 1 d . . .
H2 H 0.7386 0.0701 0.2783 0.039 Uiso 1 1 calc R . .
C3 C 0.7297(3) 0.0957(2) 0.3861(2) 0.0296(8) Uani 1 1 d . . .
H3A H 0.6660 0.0648 0.4277 0.036 Uiso 1 1 calc R . .
C4 C 0.8018(3) 0.1471(2) 0.3969(2) 0.0255(8) Uani 1 1 d . . .
C5 C 0.7879(3) 0.1642(2) 0.4715(2) 0.0241(8) Uani 1 1 d . . .
C6 C 0.8503(3) 0.2201(2) 0.4820(2) 0.0226(7) Uani 1 1 d . . .
C7 C 0.8212(3) 0.2466(2) 0.5545(2) 0.0248(8) Uani 1 1 d . . .
H7 H 0.7628 0.2249 0.6060 0.030 Uiso 1 1 calc R . .
C8 C 0.8940(3) 0.3094(2) 0.5356(2) 0.0257(8) Uani 1 1 d . . .
H8 H 0.8951 0.3401 0.5715 0.031 Uiso 1 1 calc R . .
C9 C 0.9669(3) 0.3202(2) 0.4533(2) 0.0243(8) Uani 1 1 d . . .
C10 C 1.1555(4) 0.2035(3) 0.2392(2) 0.0347(9) Uani 1 1 d D . .
H10A H 1.147(4) 0.1486(16) 0.234(2) 0.042 Uiso 1 1 d D . .
H10B H 1.189(3) 0.189(2) 0.2858(18) 0.042 Uiso 1 1 d D . .
C11 C 1.1955(4) 0.2708(2) 0.1630(2) 0.0344(9) Uani 1 1 d . . .
C12 C 1.1619(4) 0.3527(3) 0.1715(2) 0.0347(9) Uani 1 1 d . . .
C13 C 1.2135(4) 0.4236(3) 0.1066(2) 0.0400(10) Uani 1 1 d . . .
C14 C 1.2851(4) 0.4096(3) 0.0333(3) 0.0449(11) Uani 1 1 d . . .
H14 H 1.3194 0.4566 -0.0110 0.054 Uiso 1 1 calc R . .
C15 C 1.3104(4) 0.3284(3) 0.0205(2) 0.0418(10) Uani 1 1 d . . .
C16 C 1.2643(4) 0.2598(3) 0.0859(2) 0.0398(10) Uani 1 1 d . . .
H16 H 1.2794 0.2047 0.0787 0.048 Uiso 1 1 calc R . .
C17 C 1.1827(5) 0.5110(3) 0.1169(3) 0.0540(13) Uani 1 1 d . . .
H17A H 1.0944 0.5244 0.1318 0.081 Uiso 1 1 calc R . .
H17B H 1.2202 0.5526 0.0647 0.081 Uiso 1 1 calc R . .
H17C H 1.2135 0.5133 0.1611 0.081 Uiso 1 1 calc R . .
C18 C 1.3891(4) 0.3173(3) -0.0614(3) 0.0530(12) Uani 1 1 d . . .
H18A H 1.4298 0.2594 -0.0528 0.079 Uiso 1 1 calc R . .
H18B H 1.4502 0.3584 -0.0863 0.079 Uiso 1 1 calc R . .
H18C H 1.3388 0.3269 -0.0987 0.079 Uiso 1 1 calc R . .
C19 C 0.9294(3) 0.1760(2) 0.1768(2) 0.0275(8) Uani 1 1 d . . .
C20 C 0.9266(4) 0.2603(2) 0.1252(2) 0.0307(8) Uani 1 1 d . . .
C21 C 0.9897(4) 0.2771(2) 0.0416(2) 0.0319(9) Uani 1 1 d . . .
H21 H 0.9891 0.3344 0.0073 0.038 Uiso 1 1 calc R . .
C22 C 1.0534(3) 0.2142(2) 0.0063(2) 0.0290(8) Uani 1 1 d . . .
C23 C 1.0518(3) 0.1305(2) 0.0577(2) 0.0286(8) Uani 1 1 d . . .
H23 H 1.0935 0.0859 0.0345 0.034 Uiso 1 1 calc R . .
C24 C 0.9913(3) 0.1105(2) 0.1417(2) 0.0275(8) Uani 1 1 d . . .
C25 C 0.8536(4) 0.3338(2) 0.1542(2) 0.0369(10) Uani 1 1 d . . .
C26 C 0.7393(4) 0.3265(3) 0.2108(3) 0.0477(11) Uani 1 1 d . . .
H26 H 0.7077 0.2726 0.2349 0.057 Uiso 1 1 calc R . .
C27 C 0.6706(5) 0.3963(3) 0.2329(3) 0.0587(14) Uani 1 1 d . . .
H27 H 0.5924 0.3901 0.2718 0.070 Uiso 1 1 calc R . .
C28 C 0.7146(6) 0.4746(3) 0.1989(3) 0.0626(15) Uani 1 1 d . . .
H28 H 0.6668 0.5228 0.2133 0.075 Uiso 1 1 calc R . .
C29 C 0.8274(6) 0.4825(3) 0.1444(3) 0.0567(14) Uani 1 1 d . . .
H29 H 0.8590 0.5365 0.1216 0.068 Uiso 1 1 calc R . .
C30 C 0.8971(5) 0.4130(3) 0.1216(3) 0.0455(11) Uani 1 1 d . . .
H30 H 0.9755 0.4199 0.0831 0.055 Uiso 1 1 calc R . .
C31 C 1.1217(4) 0.2337(2) -0.0830(2) 0.0316(9) Uani 1 1 d . . .
C32 C 1.0833(4) 0.3028(2) -0.1410(2) 0.0396(10) Uani 1 1 d . . .
H32 H 1.0114 0.3375 -0.1237 0.048 Uiso 1 1 calc R . .
C33 C 1.1488(5) 0.3219(3) -0.2245(2) 0.0463(12) Uani 1 1 d . . .
H33 H 1.1228 0.3706 -0.2635 0.056 Uiso 1 1 calc R . .
C34 C 1.2494(5) 0.2717(3) -0.2505(3) 0.0504(12) Uani 1 1 d . . .
H34 H 1.2929 0.2846 -0.3078 0.061 Uiso 1 1 calc R . .
C35 C 1.2889(4) 0.2020(3) -0.1939(3) 0.0468(11) Uani 1 1 d . . .
H35 H 1.3590 0.1663 -0.2120 0.056 Uiso 1 1 calc R . .
C36 C 1.2255(4) 0.1843(3) -0.1105(2) 0.0399(10) Uani 1 1 d . . .
H36 H 1.2542 0.1370 -0.0714 0.048 Uiso 1 1 calc R . .
C37 C 0.9943(3) 0.0195(2) 0.1918(2) 0.0278(8) Uani 1 1 d . . .
C38 C 0.9695(4) -0.0406(2) 0.1629(2) 0.0333(9) Uani 1 1 d . . .
H38 H 0.9483 -0.0226 0.1122 0.040 Uiso 1 1 calc R . .
C39 C 0.9748(4) -0.1254(2) 0.2062(2) 0.0382(10) Uani 1 1 d . . .
H39 H 0.9583 -0.1655 0.1849 0.046 Uiso 1 1 calc R . .
C40 C 1.0037(4) -0.1526(2) 0.2801(2) 0.0366(9) Uani 1 1 d . . .
H40 H 1.0066 -0.2113 0.3105 0.044 Uiso 1 1 calc R . .
C41 C 1.0285(4) -0.0938(2) 0.3095(2) 0.0399(10) Uani 1 1 d . . .
H41 H 1.0488 -0.1119 0.3605 0.048 Uiso 1 1 calc R . .
C42 C 1.0241(4) -0.0094(2) 0.2658(2) 0.0330(9) Uani 1 1 d . . .
H42 H 1.0420 0.0303 0.2869 0.040 Uiso 1 1 calc R . .
C43 C 1.0526(3) 0.3860(2) 0.4070(2) 0.0236(8) Uani 1 1 d . . .
C44 C 1.0021(3) 0.4711(2) 0.3884(2) 0.0228(7) Uani 1 1 d . . .
C45 C 1.0780(3) 0.5356(2) 0.3502(2) 0.0257(8) Uani 1 1 d . . .
H45 H 1.0429 0.5929 0.3388 0.031 Uiso 1 1 calc R . .
C46 C 1.2027(3) 0.5200(2) 0.3277(2) 0.0251(8) Uani 1 1 d . . .
C47 C 1.2517(3) 0.4360(2) 0.3453(2) 0.0286(8) Uani 1 1 d . . .
H47 H 1.3375 0.4240 0.3296 0.034 Uiso 1 1 calc R . .
C48 C 1.1791(3) 0.3687(2) 0.3854(2) 0.0256(8) Uani 1 1 d . . .
C49 C 0.8698(3) 0.4951(2) 0.4098(2) 0.0235(7) Uani 1 1 d . . .
C50 C 0.7920(3) 0.4641(2) 0.3836(2) 0.0266(8) Uani 1 1 d . . .
H50 H 0.8232 0.4232 0.3540 0.032 Uiso 1 1 calc R . .
C51 C 0.6703(3) 0.4923(2) 0.4003(2) 0.0285(8) Uani 1 1 d . . .
H51 H 0.6181 0.4705 0.3825 0.034 Uiso 1 1 calc R . .
C52 C 0.6238(3) 0.5520(2) 0.4427(2) 0.0287(8) Uani 1 1 d . . .
H52 H 0.5401 0.5720 0.4532 0.034 Uiso 1 1 calc R . .
C53 C 0.6993(3) 0.5823(2) 0.4697(2) 0.0290(8) Uani 1 1 d . . .
H53 H 0.6672 0.6227 0.4998 0.035 Uiso 1 1 calc R . .
C54 C 0.8207(3) 0.5544(2) 0.4535(2) 0.0261(8) Uani 1 1 d . . .
H54 H 0.8719 0.5761 0.4724 0.031 Uiso 1 1 calc R . .
C55 C 1.2796(3) 0.5920(2) 0.2922(2) 0.0281(8) Uani 1 1 d . . .
C56 C 1.2445(4) 0.6681(3) 0.2393(2) 0.0384(10) Uani 1 1 d . . .
H56 H 1.1742 0.6724 0.2222 0.046 Uiso 1 1 calc R . .
C57 C 1.3097(4) 0.7375(3) 0.2112(3) 0.0468(11) Uani 1 1 d . . .
H57 H 1.2836 0.7893 0.1756 0.056 Uiso 1 1 calc R . .
C58 C 1.4125(4) 0.7323(3) 0.2345(3) 0.0461(11) Uani 1 1 d . . .
H58 H 1.4568 0.7806 0.2157 0.055 Uiso 1 1 calc R . .
C59 C 1.4507(4) 0.6567(3) 0.2851(3) 0.0421(10) Uani 1 1 d . . .
H59 H 1.5230 0.6521 0.3000 0.050 Uiso 1 1 calc R . .
C60 C 1.3842(3) 0.5876(3) 0.3141(2) 0.0347(9) Uani 1 1 d . . .
H60 H 1.4107 0.5360 0.3498 0.042 Uiso 1 1 calc R . .
C61 C 1.2410(3) 0.2812(2) 0.4079(2) 0.0282(8) Uani 1 1 d . . .
C62 C 1.3413(3) 0.2563(2) 0.3496(3) 0.0342(9) Uani 1 1 d . . .
H62 H 1.3663 0.2939 0.2950 0.041 Uiso 1 1 calc R . .
C63 C 1.4048(4) 0.1776(3) 0.3705(3) 0.0411(10) Uani 1 1 d . . .
H63 H 1.4730 0.1610 0.3303 0.049 Uiso 1 1 calc R . .
C64 C 1.3692(4) 0.1234(3) 0.4491(3) 0.0438(11) Uani 1 1 d . . .
H64 H 1.4136 0.0694 0.4636 0.053 Uiso 1 1 calc R . .
C65 C 1.2699(4) 0.1465(2) 0.5074(3) 0.0388(10) Uani 1 1 d . . .
H65 H 1.2452 0.1082 0.5617 0.047 Uiso 1 1 calc R . .
C66 C 1.2058(4) 0.2252(2) 0.4873(2) 0.0336(9) Uani 1 1 d . . .
H66 H 1.1375 0.2411 0.5279 0.040 Uiso 1 1 calc R . .
C67 C 0.6933(3) 0.1199(2) 0.5464(2) 0.0257(8) Uani 1 1 d . . .
C68 C 0.5747(3) 0.1575(2) 0.5660(2) 0.0312(9) Uani 1 1 d . . .
C69 C 0.4905(4) 0.1155(3) 0.6366(2) 0.0354(9) Uani 1 1 d . . .
H69 H 0.4091 0.1406 0.6491 0.043 Uiso 1 1 calc R . .
C70 C 0.5206(4) 0.0383(3) 0.6894(2) 0.0368(9) Uani 1 1 d . . .
C71 C 0.6383(4) 0.0018(2) 0.6679(2) 0.0350(9) Uani 1 1 d . . .
H71 H 0.6605 -0.0517 0.7030 0.042 Uiso 1 1 calc R . .
C72 C 0.7252(3) 0.0405(2) 0.5967(2) 0.0288(8) Uani 1 1 d . . .
C73 C 0.5387(4) 0.2423(2) 0.5111(2) 0.0382(9) Uani 1 1 d . . .
H73A H 0.5700 0.2874 0.5201 0.057 Uiso 1 1 calc R . .
H73B H 0.4499 0.2517 0.5246 0.057 Uiso 1 1 calc R . .
H73C H 0.5726 0.2430 0.4528 0.057 Uiso 1 1 calc R . .
C74 C 0.4288(4) -0.0042(3) 0.7680(3) 0.0498(12) Uani 1 1 d . . .
H74A H 0.4394 -0.0657 0.7764 0.075 Uiso 1 1 calc R . .
H74B H 0.3467 0.0182 0.7635 0.075 Uiso 1 1 calc R . .
H74C H 0.4406 0.0073 0.8153 0.075 Uiso 1 1 calc R . .
C75 C 0.8493(4) -0.0041(2) 0.5728(2) 0.0348(9) Uani 1 1 d . . .
H75A H 0.8605 -0.0190 0.5220 0.052 Uiso 1 1 calc R . .
H75B H 0.8582 -0.0561 0.6177 0.052 Uiso 1 1 calc R . .
H75C H 0.9106 0.0334 0.5629 0.052 Uiso 1 1 calc R . .
C1E C 0.5191(9) 0.3010(9) 0.1398(7) 0.193(5) Uani 1 1 d U . .
H1EA H 0.4939 0.3608 0.1379 0.290 Uiso 1 1 calc R . .
H1EB H 0.5508 0.2718 0.1876 0.290 Uiso 1 1 calc R . .
H1EC H 0.4491 0.2735 0.1449 0.290 Uiso 1 1 calc R . .
C2E C 0.6125(7) 0.2966(7) 0.0644(5) 0.122(3) Uani 1 1 d U . .
H2EA H 0.6874 0.3184 0.0610 0.146 Uiso 1 1 calc R . .
H2EB H 0.5849 0.3302 0.0149 0.146 Uiso 1 1 calc R . .
O1 O 0.6360(5) 0.1987(4) 0.0703(3) 0.133(2) Uani 1 1 d U . .
C3E C 0.7373(6) 0.1792(6) 0.0165(5) 0.104(2) Uani 1 1 d U . .
H3EA H 0.8064 0.1938 0.0283 0.125 Uiso 1 1 calc R . .
H3EB H 0.7353 0.2156 -0.0399 0.125 Uiso 1 1 calc R . .
C4E C 0.7609(8) 0.0924(6) 0.0157(5) 0.119(3) Uani 1 1 d U . .
H4EA H 0.8420 0.0837 -0.0214 0.178 Uiso 1 1 calc R . .
H4EB H 0.7000 0.0791 -0.0040 0.178 Uiso 1 1 calc R . .
H4EC H 0.7569 0.0549 0.0721 0.178 Uiso 1 1 calc R . .
O2 O 0.5000 1.0000 0.0000 0.0872(18) Uani 1 2 d SU . .
C1A C 0.348(3) 0.971(2) 0.117(2) 0.222(17) Uani 0.498(11) 1 d PU A 1
H1AA H 0.3423 0.9338 0.0859 0.333 Uiso 0.498(11) 1 calc PR A 1
H1AB H 0.2664 0.9912 0.1450 0.333 Uiso 0.498(11) 1 calc PR A 1
H1AC H 0.3915 0.9385 0.1581 0.333 Uiso 0.498(11) 1 calc PR A 1
C2A C 0.4091(11) 1.0375(8) 0.0637(8) 0.067(3) Uani 0.498(11) 1 d PU A 1
H2AA H 0.4498 1.0601 0.0920 0.080 Uiso 0.498(11) 1 calc PR A 1
H2AB H 0.3542 1.0837 0.0382 0.080 Uiso 0.498(11) 1 calc PR A 1
C1B C 0.3448(15) 0.9886(12) 0.1315(11) 0.064(4) Uani 0.502(11) 1 d PU A 2
H1BA H 0.3744 1.0337 0.1417 0.096 Uiso 0.502(11) 1 calc PR A 2
H1BB H 0.3178 0.9441 0.1840 0.096 Uiso 0.502(11) 1 calc PR A 2
H1BC H 0.2765 1.0125 0.1077 0.096 Uiso 0.502(11) 1 calc PR A 2
C2B C 0.4511(11) 0.9490(8) 0.0684(7) 0.066(3) Uani 0.502(11) 1 d PU A 2
H2BA H 0.5149 0.9195 0.0961 0.079 Uiso 0.502(11) 1 calc PR A 2
H2BB H 0.4184 0.9053 0.0571 0.079 Uiso 0.502(11) 1 calc PR A 2

loop_
_atom_site_aniso_label
_atom_site_aniso_U_11
_atom_site_aniso_U_22
_atom_site_aniso_U_33
_atom_site_aniso_U_23
_atom_site_aniso_U_13
_atom_site_aniso_U_12
Co1 0.0371(3) 0.0287(3) 0.0254(3) -0.0138(2) -0.0115(2) -0.0025(2)
N1 0.0352(17) 0.0212(15) 0.0269(15) -0.0141(12) -0.0153(14) 0.0024(13)
N2 0.0303(16) 0.0191(15) 0.0262(15) -0.0120(12) -0.0138(13) 0.0034(12)
N3 0.043(2) 0.0317(18) 0.0292(16) -0.0144(14) -0.0125(15) -0.0020(15)
C1 0.037(2) 0.0260(19) 0.0279(18) -0.0152(15) -0.0141(17) 0.0027(16)
C2 0.034(2) 0.036(2) 0.040(2) -0.0240(18) -0.0156(18) -0.0016(17)
C3 0.029(2) 0.031(2) 0.035(2) -0.0160(16) -0.0099(17) -0.0031(16)
C4 0.030(2) 0.0242(18) 0.0284(18) -0.0141(15) -0.0123(16) 0.0018(15)
C5 0.0287(19) 0.0203(17) 0.0276(18) -0.0114(14) -0.0131(16) 0.0048(15)
C6 0.0278(19) 0.0217(18) 0.0229(17) -0.0099(14) -0.0126(15) 0.0028(14)
C7 0.0279(19) 0.0262(19) 0.0243(17) -0.0118(15) -0.0112(15) 0.0026(15)
C8 0.0305(19) 0.0283(19) 0.0258(18) -0.0140(15) -0.0143(16) 0.0023(15)
C9 0.0303(19) 0.0246(18) 0.0258(17) -0.0131(15) -0.0163(16) 0.0045(15)
C10 0.039(2) 0.034(2) 0.035(2) -0.0174(18) -0.0072(18) -0.0035(18)
C11 0.040(2) 0.039(2) 0.032(2) -0.0172(18) -0.0159(18) -0.0001(18)
C12 0.043(2) 0.038(2) 0.030(2) -0.0145(17) -0.0170(18) 0.0001(18)
C13 0.052(3) 0.038(2) 0.032(2) -0.0117(18) -0.0135(19) -0.005(2)
C14 0.056(3) 0.049(3) 0.032(2) -0.0112(19) -0.015(2) -0.007(2)
C15 0.050(3) 0.046(3) 0.035(2) -0.0157(19) -0.016(2) -0.003(2)
C16 0.045(2) 0.044(2) 0.037(2) -0.0204(19) -0.0129(19) -0.001(2)
C17 0.082(4) 0.037(3) 0.039(2) -0.011(2) -0.011(2) -0.009(2)
C18 0.060(3) 0.067(3) 0.038(2) -0.023(2) -0.011(2) -0.010(2)
C19 0.033(2) 0.030(2) 0.0303(19) -0.0168(16) -0.0169(17) 0.0011(16)
C20 0.043(2) 0.028(2) 0.033(2) -0.0169(16) -0.0200(18) 0.0015(17)
C21 0.049(2) 0.0251(19) 0.032(2) -0.0086(16) -0.0251(18) -0.0029(17)
C22 0.040(2) 0.029(2) 0.0273(18) -0.0131(16) -0.0189(17) -0.0010(17)
C23 0.037(2) 0.028(2) 0.0293(19) -0.0156(16) -0.0142(17) 0.0006(16)
C24 0.034(2) 0.0265(19) 0.0288(19) -0.0125(15) -0.0142(16) -0.0012(16)
C25 0.057(3) 0.032(2) 0.034(2) -0.0181(17) -0.028(2) 0.0084(19)
C26 0.063(3) 0.043(3) 0.047(2) -0.022(2) -0.030(2) 0.016(2)
C27 0.073(3) 0.060(3) 0.046(3) -0.031(2) -0.027(3) 0.032(3)
C28 0.100(4) 0.045(3) 0.050(3) -0.028(2) -0.039(3) 0.032(3)
C29 0.104(4) 0.033(2) 0.052(3) -0.022(2) -0.049(3) 0.015(3)
C30 0.077(3) 0.033(2) 0.040(2) -0.0201(19) -0.032(2) 0.007(2)
C31 0.048(2) 0.0253(19) 0.0290(19) -0.0097(16) -0.0165(18) -0.0074(17)
C32 0.065(3) 0.027(2) 0.038(2) -0.0137(18) -0.024(2) -0.0084(19)
C33 0.086(4) 0.031(2) 0.030(2) 0.0007(18) -0.027(2) -0.023(2)
C34 0.072(3) 0.053(3) 0.029(2) -0.008(2) -0.006(2) -0.032(3)
C35 0.053(3) 0.057(3) 0.035(2) -0.019(2) -0.006(2) -0.017(2)
C36 0.048(3) 0.043(2) 0.033(2) -0.0117(18) -0.0141(19) -0.009(2)
C37 0.035(2) 0.0248(19) 0.0270(18) -0.0128(15) -0.0094(16) -0.0012(16)
C38 0.047(2) 0.031(2) 0.0284(19) -0.0122(16) -0.0160(18) -0.0038(18)
C39 0.057(3) 0.031(2) 0.035(2) -0.0177(18) -0.0130(19) -0.0068(19)
C40 0.052(3) 0.024(2) 0.032(2) -0.0088(16) -0.0115(19) -0.0009(18)
C41 0.055(3) 0.035(2) 0.034(2) -0.0122(18) -0.021(2) 0.0054(19)
C42 0.046(2) 0.029(2) 0.0305(19) -0.0110(16) -0.0196(18) -0.0001(17)
C43 0.032(2) 0.0273(19) 0.0183(16) -0.0122(14) -0.0122(15) -0.0004(15)
C44 0.0258(18) 0.0285(19) 0.0220(16) -0.0144(14) -0.0118(15) 0.0007(15)
C45 0.032(2) 0.0248(18) 0.0268(18) -0.0121(15) -0.0154(16) 0.0020(15)
C46 0.0281(19) 0.030(2) 0.0217(17) -0.0098(15) -0.0113(15) -0.0016(15)
C47 0.0266(19) 0.039(2) 0.0259(18) -0.0159(16) -0.0089(16) -0.0014(16)
C48 0.031(2) 0.0300(19) 0.0246(17) -0.0172(15) -0.0120(16) 0.0023(16)
C49 0.0287(19) 0.0213(18) 0.0214(16) -0.0050(14) -0.0111(15) 0.0004(14)
C50 0.030(2) 0.0260(19) 0.0284(18) -0.0119(15) -0.0106(16) -0.0025(15)
C51 0.031(2) 0.0270(19) 0.0307(19) -0.0074(16) -0.0143(16) -0.0021(16)
C52 0.027(2) 0.027(2) 0.0271(18) -0.0031(15) -0.0084(16) 0.0016(15)
C53 0.035(2) 0.0283(19) 0.0244(18) -0.0116(15) -0.0092(16) 0.0023(16)
C54 0.032(2) 0.0264(19) 0.0260(18) -0.0116(15) -0.0137(16) 0.0008(15)
C55 0.0267(19) 0.033(2) 0.0231(17) -0.0094(15) -0.0045(15) -0.0016(16)
C56 0.032(2) 0.044(2) 0.040(2) -0.0074(19) -0.0145(19) -0.0043(18)
C57 0.044(3) 0.043(3) 0.048(3) 0.000(2) -0.017(2) -0.008(2)
C58 0.043(3) 0.046(3) 0.047(3) -0.007(2) -0.011(2) -0.015(2)
C59 0.035(2) 0.048(3) 0.044(2) -0.006(2) -0.016(2) -0.011(2)
C60 0.032(2) 0.040(2) 0.032(2) -0.0083(17) -0.0089(17) -0.0068(18)
C61 0.028(2) 0.030(2) 0.039(2) -0.0214(17) -0.0183(17) 0.0039(16)
C62 0.032(2) 0.035(2) 0.048(2) -0.0230(19) -0.0189(19) 0.0022(17)
C63 0.030(2) 0.040(2) 0.064(3) -0.030(2) -0.018(2) 0.0066(18)
C64 0.038(2) 0.030(2) 0.072(3) -0.020(2) -0.027(2) 0.0039(18)
C65 0.037(2) 0.030(2) 0.054(3) -0.0105(19) -0.024(2) 0.0003(18)
C66 0.032(2) 0.032(2) 0.045(2) -0.0177(18) -0.0177(18) -0.0002(17)
C67 0.030(2) 0.0274(19) 0.0275(18) -0.0164(15) -0.0101(16) -0.0019(16)
C68 0.036(2) 0.031(2) 0.034(2) -0.0160(17) -0.0139(17) -0.0008(17)
C69 0.031(2) 0.045(2) 0.037(2) -0.0223(19) -0.0088(18) -0.0031(18)
C70 0.046(3) 0.039(2) 0.034(2) -0.0140(18) -0.0130(19) -0.0121(19)
C71 0.047(3) 0.030(2) 0.032(2) -0.0085(17) -0.0175(19) -0.0030(18)
C72 0.035(2) 0.031(2) 0.0274(18) -0.0132(16) -0.0137(17) -0.0032(16)
C73 0.037(2) 0.037(2) 0.041(2) -0.0160(18) -0.0130(19) 0.0066(18)
C74 0.056(3) 0.056(3) 0.039(2) -0.008(2) -0.012(2) -0.023(2)
C75 0.041(2) 0.030(2) 0.037(2) -0.0099(17) -0.0170(18) 0.0000(17)
C1E 0.098(7) 0.362(16) 0.154(9) -0.126(11) -0.035(6) -0.013(8)
C2E 0.080(5) 0.214(7) 0.101(5) -0.068(6) -0.048(4) -0.006(5)
O1 0.098(4) 0.145(5) 0.098(4) 0.010(3) -0.008(3) 0.002(4)
C3E 0.064(4) 0.154(6) 0.106(5) -0.059(5) -0.001(4) -0.037(4)
C4E 0.144(7) 0.130(6) 0.092(5) -0.035(5) -0.034(5) -0.026(5)
O2 0.074(4) 0.076(4) 0.114(5) -0.042(4) -0.016(3) -0.006(3)
C1A 0.095(16) 0.15(2) 0.29(3) -0.03(2) 0.083(17) -0.015(14)
C2A 0.069(7) 0.071(7) 0.079(8) -0.033(6) -0.046(6) 0.012(5)
C1B 0.055(8) 0.092(10) 0.081(7) -0.059(7) -0.031(6) -0.006(6)
C2B 0.061(7) 0.070(8) 0.071(7) -0.022(5) -0.022(5) -0.006(5)

loop_
_atom_type_symbol
_atom_type_description
_atom_type_scat_dispersion_real
_atom_type_scat_dispersion_imag
_atom_type_scat_source
C C 0.0020 0.0010 'International Tables Vol C Tables 4.2.6.8 and 6.1.1.4'
H H 0.0000 0.0000 'International Tables Vol C Tables 4.2.6.8 and 6.1.1.4'
Co Co 0.2160 0.3560 'International Tables Vol C Tables 4.2.6.8 and 6.1.1.4'
N N 0.0000 0.0010 'International Tables Vol C Tables 4.2.6.8 and 6.1.1.4'
O O 0.0020 0.0020 'International Tables Vol C Tables 4.2.6.8 and 6.1.1.4'

loop_
_geom_angle_atom_site_label_1
_geom_angle_atom_site_label_2
_geom_angle_atom_site_label_3
_geom_angle
_geom_angle_site_symmetry_1
_geom_angle_site_symmetry_3
N3 Co1 N1 147.28(13) . .
N3 Co1 N2 103.98(12) . .
N1 Co1 N2 95.12(12) . .
N3 Co1 C10 83.02(15) . .
N1 Co1 C10 102.00(14) . .
N2 Co1 C10 135.02(15) . .
C1 N1 C4 105.7(3) . .
C1 N1 Co1 129.6(2) . .
C4 N1 Co1 124.8(2) . .
C9 N2 C6 106.0(3) . .
C9 N2 Co1 130.6(2) . .
C6 N2 Co1 123.1(2) . .
C12 N3 Co1 115.7(3) . .
C12 N3 H3 113(3) . .
Co1 N3 H3 131(3) . .
N1 C1 C2 110.7(3) . .
N1 C1 C19 123.3(3) . .
C2 C1 C19 126.1(3) . .
C3 C2 C1 107.5(3) . .
C3 C2 H2 126.2 . .
C1 C2 H2 126.2 . .
C2 C3 C4 106.6(3) . .
C2 C3 H3A 126.7 . .
C4 C3 H3A 126.7 . .
N1 C4 C5 125.0(3) . .
N1 C4 C3 109.5(3) . .
C5 C4 C3 125.4(3) . .
C6 C5 C4 126.4(3) . .
C6 C5 C67 116.8(3) . .
C4 C5 C67 116.7(3) . .
C5 C6 N2 125.1(3) . .
C5 C6 C7 125.1(3) . .
N2 C6 C7 109.4(3) . .
C8 C7 C6 106.5(3) . .
C8 C7 H7 126.8 . .
C6 C7 H7 126.8 . .
C7 C8 C9 107.3(3) . .
C7 C8 H8 126.3 . .
C9 C8 H8 126.3 . .
N2 C9 C8 110.9(3) . .
N2 C9 C43 124.4(3) . .
C8 C9 C43 124.5(3) . .
C11 C10 Co1 104.4(3) . .
C11 C10 H10A 117(2) . .
Co1 C10 H10A 114(2) . .
C11 C10 H10B 123(2) . .
Co1 C10 H10B 89(2) . .
H10A C10 H10B 105(3) . .
C12 C11 C16 120.0(4) . .
C12 C11 C10 114.1(3) . .
C16 C11 C10 125.9(4) . .
N3 C12 C11 114.0(3) . .
N3 C12 C13 125.8(4) . .
C11 C12 C13 120.1(4) . .
C14 C13 C12 117.5(4) . .
C14 C13 C17 121.9(4) . .
C12 C13 C17 120.4(4) . .
C13 C14 C15 123.1(4) . .
C13 C14 H14 118.5 . .
C15 C14 H14 118.5 . .
C16 C15 C14 118.3(4) . .
C16 C15 C18 121.2(4) . .
C14 C15 C18 120.5(4) . .
C15 C16 C11 120.4(4) . .
C15 C16 H16 119.8 . .
C11 C16 H16 119.8 . .
C13 C17 H17A 109.5 . .
C13 C17 H17B 109.5 . .
H17A C17 H17B 109.5 . .
C13 C17 H17C 109.5 . .
H17A C17 H17C 109.5 . .
H17B C17 H17C 109.5 . .
C15 C18 H18A 109.5 . .
C15 C18 H18B 109.5 . .
H18A C18 H18B 109.5 . .
C15 C18 H18C 109.5 . .
H18A C18 H18C 109.5 . .
H18B C18 H18C 109.5 . .
C20 C19 C24 119.1(3) . .
C20 C19 C1 122.5(3) . .
C24 C19 C1 118.3(3) . .
C21 C20 C19 119.0(3) . .
C21 C20 C25 117.2(3) . .
C19 C20 C25 123.6(3) . .
C22 C21 C20 122.8(3) . .
C22 C21 H21 118.6 . .
C20 C21 H21 118.6 . .
C21 C22 C23 117.5(3) . .
C21 C22 C31 121.9(3) . .
C23 C22 C31 120.6(3) . .
C24 C23 C22 121.8(3) . .
C24 C23 H23 119.1 . .
C22 C23 H23 119.1 . .
C23 C24 C19 119.6(3) . .
C23 C24 C37 118.2(3) . .
C19 C24 C37 122.2(3) . .
C30 C25 C26 117.7(4) . .
C30 C25 C20 120.2(4) . .
C26 C25 C20 122.1(4) . .
C27 C26 C25 121.1(5) . .
C27 C26 H26 119.4 . .
C25 C26 H26 119.4 . .
C28 C27 C26 120.3(5) . .
C28 C27 H27 119.8 . .
C26 C27 H27 119.8 . .
C29 C28 C27 119.3(4) . .
C29 C28 H28 120.3 . .
C27 C28 H28 120.3 . .
C28 C29 C30 120.9(5) . .
C28 C29 H29 119.6 . .
C30 C29 H29 119.6 . .
C25 C30 C29 120.7(5) . .
C25 C30 H30 119.6 . .
C29 C30 H30 119.6 . .
C36 C31 C32 118.0(4) . .
C36 C31 C22 121.2(3) . .
C32 C31 C22 120.8(4) . .
C31 C32 C33 120.6(4) . .
C31 C32 H32 119.7 . .
C33 C32 H32 119.7 . .
C34 C33 C32 120.4(4) . .
C34 C33 H33 119.8 . .
C32 C33 H33 119.8 . .
C33 C34 C35 120.0(4) . .
C33 C34 H34 120.0 . .
C35 C34 H34 120.0 . .
C34 C35 C36 119.5(4) . .
C34 C35 H35 120.2 . .
C36 C35 H35 120.2 . .
C31 C36 C35 121.3(4) . .
C31 C36 H36 119.3 . .
C35 C36 H36 119.3 . .
C42 C37 C38 117.4(3) . .
C42 C37 C24 123.0(3) . .
C38 C37 C24 119.5(3) . .
C39 C38 C37 121.3(4) . .
C39 C38 H38 119.4 . .
C37 C38 H38 119.4 . .
C38 C39 C40 120.3(4) . .
C38 C39 H39 119.8 . .
C40 C39 H39 119.8 . .
C39 C40 C41 119.0(4) . .
C39 C40 H40 120.5 . .
C41 C40 H40 120.5 . .
C42 C41 C40 120.5(4) . .
C42 C41 H41 119.8 . .
C40 C41 H41 119.8 . .
C41 C42 C37 121.5(4) . .
C41 C42 H42 119.3 . .
C37 C42 H42 119.3 . .
C48 C43 C44 119.2(3) . .
C48 C43 C9 124.0(3) . .
C44 C43 C9 116.8(3) . .
C45 C44 C43 119.4(3) . .
C45 C44 C49 117.9(3) . .
C43 C44 C49 122.7(3) . .
C46 C45 C44 122.5(3) . .
C46 C45 H45 118.7 . .
C44 C45 H45 118.7 . .
C45 C46 C47 117.7(3) . .
C45 C46 C55 120.0(3) . .
C47 C46 C55 122.1(3) . .
C46 C47 C48 122.0(3) . .
C46 C47 H47 119.0 . .
C48 C47 H47 119.0 . .
C47 C48 C43 119.2(3) . .
C47 C48 C61 117.6(3) . .
C43 C48 C61 123.0(3) . .
C54 C49 C50 118.1(3) . .
C54 C49 C44 119.5(3) . .
C50 C49 C44 122.3(3) . .
C51 C50 C49 120.5(3) . .
C51 C50 H50 119.8 . .
C49 C50 H50 119.8 . .
C52 C51 C50 120.5(3) . .
C52 C51 H51 119.7 . .
C50 C51 H51 119.7 . .
C53 C52 C51 119.5(3) . .
C53 C52 H52 120.2 . .
C51 C52 H52 120.2 . .
C54 C53 C52 120.4(3) . .
C54 C53 H53 119.8 . .
C52 C53 H53 119.8 . .
C53 C54 C49 121.0(3) . .
C53 C54 H54 119.5 . .
C49 C54 H54 119.5 . .
C60 C55 C56 117.8(3) . .
C60 C55 C46 121.6(3) . .
C56 C55 C46 120.5(3) . .
C57 C56 C55 121.1(4) . .
C57 C56 H56 119.4 . .
C55 C56 H56 119.4 . .
C58 C57 C56 120.3(4) . .
C58 C57 H57 119.9 . .
C56 C57 H57 119.9 . .
C57 C58 C59 119.5(4) . .
C57 C58 H58 120.3 . .
C59 C58 H58 120.3 . .
C58 C59 C60 120.1(4) . .
C58 C59 H59 119.9 . .
C60 C59 H59 119.9 . .
C59 C60 C55 121.1(4) . .
C59 C60 H60 119.4 . .
C55 C60 H60 119.4 . .
C66 C61 C62 118.8(4) . .
C66 C61 C48 121.7(3) . .
C62 C61 C48 119.4(3) . .
C63 C62 C61 120.5(4) . .
C63 C62 H62 119.7 . .
C61 C62 H62 119.7 . .
C64 C63 C62 119.9(4) . .
C64 C63 H63 120.1 . .
C62 C63 H63 120.1 . .
C63 C64 C65 120.4(4) . .
C63 C64 H64 119.8 . .
C65 C64 H64 119.8 . .
C64 C65 C66 120.2(4) . .
C64 C65 H65 119.9 . .
C66 C65 H65 119.9 . .
C65 C66 C61 120.1(4) . .
C65 C66 H66 119.9 . .
C61 C66 H66 119.9 . .
C72 C67 C68 120.0(3) . .
C72 C67 C5 119.3(3) . .
C68 C67 C5 120.6(3) . .
C69 C68 C67 119.0(3) . .
C69 C68 C73 120.5(3) . .
C67 C68 C73 120.4(3) . .
C70 C69 C68 122.2(4) . .
C70 C69 H69 118.9 . .
C68 C69 H69 118.9 . .
C69 C70 C71 117.6(4) . .
C69 C70 C74 121.3(4) . .
C71 C70 C74 121.2(4) . .
C70 C71 C72 122.3(4) . .
C70 C71 H71 118.9 . .
C72 C71 H71 118.9 . .
C71 C72 C67 118.8(3) . .
C71 C72 C75 120.4(3) . .
C67 C72 C75 120.7(3) . .
C68 C73 H73A 109.5 . .
C68 C73 H73B 109.5 . .
H73A C73 H73B 109.5 . .
C68 C73 H73C 109.5 . .
H73A C73 H73C 109.5 . .
H73B C73 H73C 109.5 . .
C70 C74 H74A 109.5 . .
C70 C74 H74B 109.5 . .
H74A C74 H74B 109.5 . .
C70 C74 H74C 109.5 . .
H74A C74 H74C 109.5 . .
H74B C74 H74C 109.5 . .
C72 C75 H75A 109.5 . .
C72 C75 H75B 109.5 . .
H75A C75 H75B 109.5 . .
C72 C75 H75C 109.5 . .
H75A C75 H75C 109.5 . .
H75B C75 H75C 109.5 . .
C2E C1E H1EA 109.5 . .
C2E C1E H1EB 109.5 . .
H1EA C1E H1EB 109.5 . .
C2E C1E H1EC 109.5 . .
H1EA C1E H1EC 109.5 . .
H1EB C1E H1EC 109.5 . .
C1E C2E O1 104.9(9) . .
C1E C2E H2EA 110.8 . .
O1 C2E H2EA 110.8 . .
C1E C2E H2EB 110.8 . .
O1 C2E H2EB 110.8 . .
H2EA C2E H2EB 108.8 . .
C3E O1 C2E 113.7(6) . .
O1 C3E C4E 116.5(7) . .
O1 C3E H3EA 108.2 . .
C4E C3E H3EA 108.2 . .
O1 C3E H3EB 108.2 . .
C4E C3E H3EB 108.2 . .
H3EA C3E H3EB 107.3 . .
C3E C4E H4EA 109.5 . .
C3E C4E H4EB 109.5 . .
H4EA C4E H4EB 109.5 . .
C3E C4E H4EC 109.5 . .
H4EA C4E H4EC 109.5 . .
H4EB C4E H4EC 109.5 . .
C2B O2 C2B 180.000(4) 2_675 .
C2B O2 C2A 117.1(7) 2_675 .
C2B O2 C2A 62.9(7) . .
C2B O2 C2A 62.9(7) 2_675 2_675
C2B O2 C2A 117.1(7) . 2_675
C2A O2 C2A 179.998(3) . 2_675
C2A C1A H1AA 109.5 . .
C2A C1A H1AB 109.5 . .
H1AA C1A H1AB 109.5 . .
C2A C1A H1AC 109.5 . .
H1AA C1A H1AC 109.5 . .
H1AB C1A H1AC 109.5 . .
C1A C2A O2 102.9(15) . .
C1A C2A H2AA 111.2 . .
O2 C2A H2AA 111.2 . .
C1A C2A H2AB 111.2 . .
O2 C2A H2AB 111.2 . .
H2AA C2A H2AB 109.1 . .
C2B C1B H1BA 109.5 . .
C2B C1B H1BB 109.5 . .
H1BA C1B H1BB 109.5 . .
C2B C1B H1BC 109.5 . .
H1BA C1B H1BC 109.5 . .
H1BB C1B H1BC 109.5 . .
O2 C2B C1B 116.5(11) . .
O2 C2B H2BA 108.2 . .
C1B C2B H2BA 108.2 . .
O2 C2B H2BB 108.2 . .
C1B C2B H2BB 108.2 . .
H2BA C2B H2BB 107.3 . .

loop_
_geom_bond_atom_site_label_1
_geom_bond_atom_site_label_2
_geom_bond_distance
_geom_bond_site_symmetry_2
Co1 N3 1.845(3) .
Co1 N1 1.926(3) .
Co1 N2 1.993(3) .
Co1 C10 2.022(4) .
N1 C1 1.358(4) .
N1 C4 1.386(4) .
N2 C9 1.352(4) .
N2 C6 1.391(4) .
N3 C12 1.360(5) .
N3 H3 0.882(19) .
C1 C2 1.396(5) .
C1 C19 1.469(5) .
C2 C3 1.363(5) .
C2 H2 0.9500 .
C3 C4 1.413(5) .
C3 H3A 0.9500 .
C4 C5 1.406(5) .
C5 C6 1.385(5) .
C5 C67 1.498(5) .
C6 C7 1.422(5) .
C7 C8 1.367(5) .
C7 H7 0.9500 .
C8 C9 1.406(5) .
C8 H8 0.9500 .
C9 C43 1.477(5) .
C10 C11 1.447(6) .
C10 H10A 0.984(19) .
C10 H10B 0.970(19) .
C11 C12 1.398(5) .
C11 C16 1.400(5) .
C12 C13 1.418(5) .
C13 C14 1.371(6) .
C13 C17 1.498(6) .
C14 C15 1.415(6) .
C14 H14 0.9500 .
C15 C16 1.378(6) .
C15 C18 1.500(6) .
C16 H16 0.9500 .
C17 H17A 0.9800 .
C17 H17B 0.9800 .
C17 H17C 0.9800 .
C18 H18A 0.9800 .
C18 H18B 0.9800 .
C18 H18C 0.9800 .
C19 C20 1.403(5) .
C19 C24 1.407(5) .
C20 C21 1.386(5) .
C20 C25 1.500(5) .
C21 C22 1.379(5) .
C21 H21 0.9500 .
C22 C23 1.393(5) .
C22 C31 1.481(5) .
C23 C24 1.384(5) .
C23 H23 0.9500 .
C24 C37 1.486(5) .
C25 C30 1.381(6) .
C25 C26 1.385(6) .
C26 C27 1.382(6) .
C26 H26 0.9500 .
C27 C28 1.370(7) .
C27 H27 0.9500 .
C28 C29 1.359(8) .
C28 H28 0.9500 .
C29 C30 1.386(6) .
C29 H29 0.9500 .
C30 H30 0.9500 .
C31 C36 1.378(6) .
C31 C32 1.381(5) .
C32 C33 1.389(6) .
C32 H32 0.9500 .
C33 C34 1.352(7) .
C33 H33 0.9500 .
C34 C35 1.378(7) .
C34 H34 0.9500 .
C35 C36 1.383(6) .
C35 H35 0.9500 .
C36 H36 0.9500 .
C37 C42 1.378(5) .
C37 C38 1.388(5) .
C38 C39 1.369(5) .
C38 H38 0.9500 .
C39 C40 1.373(5) .
C39 H39 0.9500 .
C40 C41 1.375(6) .
C40 H40 0.9500 .
C41 C42 1.366(5) .
C41 H41 0.9500 .
C42 H42 0.9500 .
C43 C48 1.399(5) .
C43 C44 1.405(5) .
C44 C45 1.379(5) .
C44 C49 1.476(5) .
C45 C46 1.378(5) .
C45 H45 0.9500 .
C46 C47 1.384(5) .
C46 C55 1.484(5) .
C47 C48 1.393(5) .
C47 H47 0.9500 .
C48 C61 1.490(5) .
C49 C54 1.390(5) .
C49 C50 1.394(5) .
C50 C51 1.377(5) .
C50 H50 0.9500 .
C51 C52 1.376(5) .
C51 H51 0.9500 .
C52 C53 1.374(5) .
C52 H52 0.9500 .
C53 C54 1.373(5) .
C53 H53 0.9500 .
C54 H54 0.9500 .
C55 C60 1.384(5) .
C55 C56 1.387(5) .
C56 C57 1.375(6) .
C56 H56 0.9500 .
C57 C58 1.373(6) .
C57 H57 0.9500 .
C58 C59 1.376(6) .
C58 H58 0.9500 .
C59 C60 1.377(5) .
C59 H59 0.9500 .
C60 H60 0.9500 .
C61 C66 1.388(5) .
C61 C62 1.390(5) .
C62 C63 1.379(6) .
C62 H62 0.9500 .
C63 C64 1.368(6) .
C63 H63 0.9500 .
C64 C65 1.374(6) .
C64 H64 0.9500 .
C65 C66 1.378(5) .
C65 H65 0.9500 .
C66 H66 0.9500 .
C67 C72 1.391(5) .
C67 C68 1.393(5) .
C68 C69 1.382(5) .
C68 C73 1.501(5) .
C69 C70 1.380(6) .
C69 H69 0.9500 .
C70 C71 1.380(6) .
C70 C74 1.505(6) .
C71 C72 1.386(5) .
C71 H71 0.9500 .
C72 C75 1.496(5) .
C73 H73A 0.9800 .
C73 H73B 0.9800 .
C73 H73C 0.9800 .
C74 H74A 0.9800 .
C74 H74B 0.9800 .
C74 H74C 0.9800 .
C75 H75A 0.9800 .
C75 H75B 0.9800 .
C75 H75C 0.9800 .
C1E C2E 1.442(11) .
C1E H1EA 0.9800 .
C1E H1EB 0.9800 .
C1E H1EC 0.9800 .
C2E O1 1.583(11) .
C2E H2EA 0.9900 .
C2E H2EB 0.9900 .
O1 C3E 1.322(8) .
C3E C4E 1.431(10) .
C3E H3EA 0.9900 .
C3E H3EB 0.9900 .
C4E H4EA 0.9800 .
C4E H4EB 0.9800 .
C4E H4EC 0.9800 .
O2 C2B 1.255(12) 2_675
O2 C2B 1.255(12) .
O2 C2A 1.499(12) .
O2 C2A 1.499(12) 2_675
C1A C2A 1.35(3) .
C1A H1AA 0.9800 .
C1A H1AB 0.9800 .
C1A H1AC 0.9800 .
C2A H2AA 0.9900 .
C2A H2AB 0.9900 .
C1B C2B 1.59(2) .
C1B H1BA 0.9800 .
C1B H1BB 0.9800 .
C1B H1BC 0.9800 .
C2B H2BA 0.9900 .
C2B H2BB 0.9900 .
